data_7114013
loop_
_publ_author_name
'Diskin-Posner, Yael'
'Patra, Goutam Kumar'
'Goldberg, Israel'

_publ_section_title
;
 Crystal engineering of metalloporphyrin assemblies. New supramolecular
 architectures mediated by bipyridyl ligands
;
_journal_issue 13
_journal_name_full 'Chemical Communications'
_journal_page_first 1420
_journal_paper_doi 10.1039/b202791g
_journal_year 2002
_chemical_formula_moiety '2(C44 H28 N4 O4 Zn), C10 H8 N2, 12(C6 H5 N O2)'
_chemical_formula_sum 'C170 H124 N22 O32 Zn2'
_chemical_formula_weight 3117.65
_chemical_name_systematic
; 
? 
;
_space_group_IT_number 64
_symmetry_cell_setting orthorhombic
_symmetry_space_group_name_Hall '-C 2ac 2'
_symmetry_space_group_name_H-M 'C m c a'
_atom_sites_solution_hydrogens geom
_atom_sites_solution_primary direct
_atom_sites_solution_secondary difmap
_audit_creation_method SHELXL-97
_cell_angle_alpha 90.00
_cell_angle_beta 90.00
_cell_angle_gamma 90.00
_cell_formula_units_Z 8
_cell_length_a 28.2500(6)
_cell_length_b 26.4570(9)
_cell_length_c 41.4810(13)
_cell_measurement_reflns_used 4448
_cell_measurement_temperature 110(2)
_cell_measurement_theta_max 25.72
_cell_measurement_theta_min 1.44
_cell_volume 31003.3(16)
_computing_cell_refinement Denzo
_computing_data_collection 'Collect, Nonius B.V.'
_computing_data_reduction Denzo
_computing_structure_refinement 'SHELXL-97 (Sheldrick, 1997)'
_computing_structure_solution 'SHELXS-86 (Sheldrick, 1990)'
_diffrn_ambient_temperature 110(2)
_diffrn_detector_area_resol_mean '56 microns'
_diffrn_measured_fraction_theta_full 0.954
_diffrn_measured_fraction_theta_max 0.954
_diffrn_measurement_device_type 'Nonius KappaCCD'
_diffrn_measurement_method '0.5 deg. Phi scans'
_diffrn_radiation_monochromator graphite
_diffrn_radiation_source 'fine-focus sealed tube'
_diffrn_radiation_type MoK\a
_diffrn_radiation_wavelength 0.71070
_diffrn_reflns_av_R_equivalents 0.0000
_diffrn_reflns_av_sigmaI/netI 0.2143
_diffrn_reflns_limit_h_max 34
_diffrn_reflns_limit_h_min 0
_diffrn_reflns_limit_k_max 29
_diffrn_reflns_limit_k_min 0
_diffrn_reflns_limit_l_max 50
_diffrn_reflns_limit_l_min 0
_diffrn_reflns_number 14428
_diffrn_reflns_theta_full 25.72
_diffrn_reflns_theta_max 25.72
_diffrn_reflns_theta_min 1.44
_exptl_absorpt_coefficient_mu 0.393
_exptl_absorpt_correction_type none
_exptl_crystal_colour red-violet
_exptl_crystal_density_diffrn 1.336
_exptl_crystal_density_method 'not measured'
_exptl_crystal_description chunks
_exptl_crystal_F_000 12912
_exptl_crystal_size_max 0.55
_exptl_crystal_size_mid 0.40
_exptl_crystal_size_min 0.30
_refine_diff_density_max 0.370
_refine_diff_density_min -0.312
_refine_diff_density_rms 0.076
_refine_ls_extinction_method none
_refine_ls_goodness_of_fit_ref 0.823
_refine_ls_hydrogen_treatment constr
_refine_ls_matrix_type full
_refine_ls_number_parameters 549
_refine_ls_number_reflns 14428
_refine_ls_number_restraints 0
_refine_ls_restrained_S_all 0.823
_refine_ls_R_factor_all 0.1829
_refine_ls_R_factor_gt 0.0780
_refine_ls_shift/su_max 0.558
_refine_ls_shift/su_mean 0.056
_refine_ls_structure_factor_coef Fsqd
_refine_ls_weighting_details 'calc w=1/[\s^2^(Fo^2^)+(0.1028P)^2^+0.0000P] where P=(Fo^2^+2Fc^2^)/3'
_refine_ls_weighting_scheme calc
_refine_ls_wR_factor_gt 0.1872
_refine_ls_wR_factor_ref 0.2219
_reflns_number_gt 4448
_reflns_number_total 14428
_reflns_threshold_expression >2sigma(I)
_cod_data_source_file b202791g.txt
_cod_data_source_block Compound-5
_cod_original_sg_symbol_H-M Cmca
_cod_database_code 7114013

loop_
_symmetry_equiv_pos_as_xyz
'x, y, z'
'-x, -y+1/2, z+1/2'
'x, -y, -z'
'-x+1/2, y, -z+1/2'
'x+1/2, y+1/2, z'
'-x+1/2, -y+1, z+1/2'
'x+1/2, -y+1/2, -z'
'-x+1, y+1/2, -z+1/2'
'-x, -y, -z'
'x, y-1/2, -z-1/2'
'-x, y, z'
'x-1/2, -y, z-1/2'
'-x+1/2, -y+1/2, -z'
'x+1/2, y, -z-1/2'
'-x+1/2, y+1/2, z'
'x, -y+1/2, z-1/2'

loop_
_atom_site_label
_atom_site_type_symbol
_atom_site_fract_x
_atom_site_fract_y
_atom_site_fract_z
_atom_site_U_iso_or_equiv
_atom_site_adp_type
_atom_site_occupancy
_atom_site_symmetry_multiplicity
_atom_site_calc_flag
_atom_site_refinement_flags
N1 N 0.0000 0.28160(19) 0.20294(12) 0.0404(14) Uani 1 2 d S
N2 N 0.07218(13) 0.20644(14) 0.19237(8) 0.0386(10) Uani 1 1 d .
N3 N 0.0000 0.13360(18) 0.18065(13) 0.0400(14) Uani 1 2 d S
C4 C 0.02304(15) 0.05297(19) 0.16967(12) 0.0549(15) Uani 1 1 d .
H4 H 0.0424 0.0245 0.1650 0.066 Uiso 1 1 calc R
C5 C 0.03964(19) 0.10092(18) 0.17746(12) 0.0468(14) Uani 1 1 d .
C6 C 0.08513(19) 0.11532(18) 0.18015(12) 0.0483(14) Uani 1 1 d .
C7 C 0.09984(17) 0.1669(2) 0.18689(12) 0.0501(14) Uani 1 1 d .
C8 C 0.14970(19) 0.17997(19) 0.19014(12) 0.0541(15) Uani 1 1 d .
H8 H 0.1763 0.1583 0.1877 0.065 Uiso 1 1 calc R
C9 C 0.14977(16) 0.2308(2) 0.19759(12) 0.0551(15) Uani 1 1 d .
H9 H 0.1769 0.2511 0.2014 0.066 Uiso 1 1 calc R
C10 C 0.10129(16) 0.2474(2) 0.19853(12) 0.0478(14) Uani 1 1 d .
C11 C 0.08707(17) 0.29650(18) 0.20528(11) 0.0389(12) Uani 1 1 d .
C12 C 0.03866(18) 0.3144(2) 0.20703(12) 0.0543(14) Uani 1 1 d .
C13 C 0.02287(15) 0.36403(19) 0.21475(11) 0.0548(15) Uani 1 1 d .
H13 H 0.0426 0.3923 0.2192 0.066 Uiso 1 1 calc R
C14 C 0.12349(16) 0.07802(17) 0.17702(13) 0.0382(13) Uani 1 1 d .
C15 C 0.1393(3) 0.0608(3) 0.14981(18) 0.131(3) Uani 1 1 d .
H15 H 0.1279 0.0759 0.1306 0.158 Uiso 1 1 calc R
C16 C 0.1727(3) 0.0206(3) 0.14670(19) 0.142(4) Uani 1 1 d .
H16 H 0.1824 0.0110 0.1257 0.170 Uiso 1 1 calc R
C17 C 0.1895(2) -0.0023(2) 0.17002(18) 0.0626(17) Uani 1 1 d .
C18 C 0.1777(2) 0.0171(3) 0.2013(2) 0.124(3) Uani 1 1 d .
H18 H 0.1905 0.0022 0.2202 0.149 Uiso 1 1 calc R
C19 C 0.1460(2) 0.0597(3) 0.20334(18) 0.117(3) Uani 1 1 d .
H19 H 0.1407 0.0753 0.2237 0.140 Uiso 1 1 calc R
O20 O 0.22191(12) -0.03977(12) 0.17054(10) 0.0801(13) Uani 1 1 d .
H20 H 0.2375 -0.0421 0.1539 0.120 Uiso 1 1 d R
C21 C 0.12355(17) 0.33521(17) 0.21057(14) 0.0474(14) Uani 1 1 d .
C22 C 0.1434(3) 0.3463(3) 0.23918(16) 0.157(4) Uani 1 1 d .
H22 H 0.1339 0.3275 0.2576 0.188 Uiso 1 1 calc R
C23 C 0.1778(3) 0.3847(3) 0.24300(17) 0.178(5) Uani 1 1 d .
H23 H 0.1903 0.3912 0.2639 0.214 Uiso 1 1 calc R
C24 C 0.1923(2) 0.4105(2) 0.21961(16) 0.0634(17) Uani 1 1 d .
C25 C 0.1759(3) 0.4015(3) 0.1890(2) 0.173(5) Uani 1 1 d .
H25 H 0.1865 0.4207 0.1710 0.207 Uiso 1 1 calc R
C26 C 0.1426(3) 0.3626(4) 0.18564(17) 0.193(5) Uani 1 1 d .
H26 H 0.1325 0.3545 0.1644 0.232 Uiso 1 1 calc R
O27 O 0.22584(12) 0.44757(12) 0.22310(9) 0.0770(12) Uani 1 1 d .
H27 H 0.2418 0.4515 0.2068 0.116 Uiso 1 1 d R
Zn28 Zn 0.0000 0.20964(3) 0.185162(19) 0.0422(3) Uani 1 2 d S
N29 N 0.0000 0.23462(19) 0.13625(14) 0.0520(16) Uani 1 2 d S
C30 C 0.03981(19) 0.2442(2) 0.12077(16) 0.0802(19) Uani 1 1 d .
H30 H 0.0692 0.2384 0.1313 0.096 Uiso 1 1 calc R
C31 C 0.0398(2) 0.2628(3) 0.08917(16) 0.112(3) Uani 1 1 d .
H31 H 0.0689 0.2700 0.0787 0.134 Uiso 1 1 calc R
C32 C 0.0000 0.2702(3) 0.07398(19) 0.063(2) Uani 1 2 d S
C33 C 0.0000 0.2849(3) 0.03782(17) 0.0517(19) Uani 1 2 d S
C34 C 0.04138(18) 0.2935(2) 0.02129(13) 0.0779(19) Uani 1 1 d .
H34 H 0.0708 0.2888 0.0319 0.093 Uiso 1 1 calc R
C35 C 0.04093(18) 0.3085(2) -0.00984(14) 0.0717(17) Uani 1 1 d .
H35 H 0.0703 0.3138 -0.0204 0.086 Uiso 1 1 calc R
N36 N 0.0000 0.31627(18) -0.02676(14) 0.0479(15) Uani 1 2 d S
N37 N 0.0000 0.3854(2) -0.09240(14) 0.0520(16) Uani 1 2 d S
N38 N 0.07251(14) 0.30998(18) -0.08562(9) 0.0544(12) Uani 1 1 d .
N39 N 0.0000 0.2368(2) -0.07758(15) 0.0615(18) Uani 1 2 d S
C40 C 0.02302(17) 0.1531(2) -0.06705(14) 0.080(2) Uani 1 1 d .
H40 H 0.0422 0.1240 -0.0638 0.096 Uiso 1 1 calc R
C41 C 0.0413(2) 0.2046(2) -0.07285(14) 0.0691(17) Uani 1 1 d .
C42 C 0.0854(2) 0.2212(2) -0.07567(13) 0.0573(15) Uani 1 1 d .
C43 C 0.1012(2) 0.2692(2) -0.08251(13) 0.0595(16) Uani 1 1 d .
C44 C 0.15146(19) 0.2845(3) -0.08421(13) 0.0720(18) Uani 1 1 d .
H44 H 0.1785 0.2637 -0.0814 0.086 Uiso 1 1 calc R
C45 C 0.15067(18) 0.3362(2) -0.09074(13) 0.0611(16) Uani 1 1 d .
H45 H 0.1774 0.3571 -0.0948 0.073 Uiso 1 1 calc R
C46 C 0.1015(2) 0.3522(2) -0.09011(12) 0.0518(14) Uani 1 1 d .
C47 C 0.0865(2) 0.4016(2) -0.09538(13) 0.0634(16) Uani 1 1 d .
C48 C 0.03833(19) 0.4164(2) -0.09851(12) 0.0548(15) Uani 1 1 d .
C49 C 0.02388(15) 0.4696(2) -0.10389(12) 0.0602(16) Uani 1 1 d .
H49 H 0.0441 0.4979 -0.1068 0.072 Uiso 1 1 calc R
C50 C 0.1221(2) 0.1820(2) -0.07053(16) 0.0752(18) Uani 1 1 d .
C51 C 0.1418(2) 0.1597(3) -0.09583(18) 0.111(3) Uani 1 1 d .
H51 H 0.1308 0.1694 -0.1166 0.133 Uiso 1 1 calc R
C52 C 0.1798(3) 0.1206(3) -0.0945(2) 0.128(3) Uani 1 1 d .
H52 H 0.1925 0.1048 -0.1132 0.154 Uiso 1 1 calc R
C53 C 0.1937(3) 0.1102(3) -0.0656(3) 0.152(4) Uani 1 1 d .
C54 C 0.1738(4) 0.1380(5) -0.0379(2) 0.250(7) Uani 1 1 d .
H54 H 0.1882 0.1349 -0.0172 0.300 Uiso 1 1 calc R
C55 C 0.1364(4) 0.1670(4) -0.0414(2) 0.216(6) Uani 1 1 d .
H55 H 0.1192 0.1774 -0.0229 0.259 Uiso 1 1 calc R
O56 O 0.2308(3) 0.0773(3) -0.06162(17) 0.257(4) Uani 1 1 d .
H56 H 0.2425 0.0811 -0.0432 0.386 Uiso 1 1 calc R
C57 C 0.12304(19) 0.4415(2) -0.10230(14) 0.0581(15) Uani 1 1 d .
C58 C 0.1367(3) 0.4722(3) -0.07844(17) 0.144(4) Uani 1 1 d .
H58 H 0.1226 0.4689 -0.0577 0.173 Uiso 1 1 calc R
C59 C 0.1689(3) 0.5065(3) -0.0832(2) 0.158(4) Uani 1 1 d .
H59 H 0.1759 0.5289 -0.0660 0.190 Uiso 1 1 calc R
C60 C 0.1927(2) 0.5124(2) -0.11055(19) 0.0733(19) Uani 1 1 d .
C61 C 0.1827(3) 0.4806(3) -0.13263(17) 0.127(3) Uani 1 1 d .
H61 H 0.2000 0.4828 -0.1522 0.152 Uiso 1 1 calc R
C62 C 0.1489(2) 0.4432(3) -0.13025(16) 0.133(3) Uani 1 1 d .
H62 H 0.1438 0.4197 -0.1472 0.160 Uiso 1 1 calc R
O63 O 0.22780(14) 0.54768(15) -0.11538(10) 0.0889(14) Uani 1 1 d .
H63 H 0.2405 0.5548 -0.0977 0.133 Uiso 1 1 calc R
Zn64 Zn 0.0000 0.31361(3) -0.078429(19) 0.0496(3) Uani 1 2 d S

loop_
_atom_site_aniso_label
_atom_site_aniso_U_11
_atom_site_aniso_U_22
_atom_site_aniso_U_33
_atom_site_aniso_U_23
_atom_site_aniso_U_13
_atom_site_aniso_U_12
N1 0.028(3) 0.041(4) 0.053(4) 0.001(3) 0.000 0.000
N2 0.049(3) 0.019(2) 0.048(3) 0.0041(19) -0.009(2) 0.007(2)
N3 0.028(3) 0.034(3) 0.059(4) 0.010(3) 0.000 0.000
C4 0.047(3) 0.053(3) 0.065(4) 0.010(3) -0.001(3) 0.011(3)
C5 0.050(4) 0.036(4) 0.054(4) -0.001(3) 0.004(3) -0.017(3)
C6 0.049(4) 0.029(3) 0.067(4) 0.001(3) -0.001(3) 0.003(3)
C7 0.029(3) 0.060(4) 0.061(4) 0.000(3) 0.000(3) 0.005(3)
C8 0.063(4) 0.032(4) 0.067(4) 0.005(3) 0.005(3) -0.003(3)
C9 0.023(3) 0.062(4) 0.081(4) 0.016(3) 0.002(3) 0.012(3)
C10 0.026(3) 0.046(4) 0.071(4) 0.008(3) -0.002(3) -0.004(3)
C11 0.035(3) 0.035(3) 0.046(3) 0.001(3) -0.011(2) -0.003(3)
C12 0.038(3) 0.069(4) 0.055(4) 0.010(3) 0.000(3) -0.006(3)
C13 0.058(4) 0.053(3) 0.053(4) -0.010(3) -0.004(3) 0.002(3)
C14 0.027(3) 0.026(3) 0.062(4) 0.006(3) -0.002(3) 0.008(2)
C15 0.146(7) 0.156(7) 0.091(6) 0.011(5) 0.020(5) 0.128(6)
C16 0.189(9) 0.159(8) 0.077(6) 0.017(5) 0.024(6) 0.123(7)
C17 0.055(4) 0.040(4) 0.093(6) 0.006(4) 0.025(4) 0.019(3)
C18 0.109(6) 0.124(6) 0.140(8) 0.078(5) 0.035(5) 0.092(5)
C19 0.109(6) 0.133(6) 0.109(6) 0.032(5) 0.041(5) 0.101(5)
O20 0.054(3) 0.058(2) 0.128(4) 0.005(2) 0.031(2) 0.021(2)
C21 0.046(3) 0.036(3) 0.060(4) 0.002(3) -0.015(3) -0.004(3)
C22 0.237(10) 0.181(8) 0.052(5) 0.023(5) -0.023(5) -0.167(7)
C23 0.256(10) 0.205(8) 0.074(6) 0.049(6) -0.065(6) -0.212(8)
C24 0.059(4) 0.049(4) 0.082(5) 0.034(4) -0.005(4) -0.010(3)
C25 0.211(10) 0.189(8) 0.118(7) 0.052(6) -0.062(7) -0.188(8)
C26 0.191(9) 0.342(13) 0.047(5) 0.056(6) -0.033(5) -0.195(9)
O27 0.054(2) 0.059(2) 0.117(4) 0.011(2) -0.006(2) -0.033(2)
Zn28 0.0354(5) 0.0429(5) 0.0484(5) 0.0023(4) 0.000 0.000
N29 0.054(4) 0.046(4) 0.057(4) 0.003(3) 0.000 0.000
C30 0.044(4) 0.111(5) 0.085(5) 0.040(4) 0.009(3) 0.003(4)
C31 0.046(4) 0.227(8) 0.061(5) 0.049(5) -0.005(4) 0.000(5)
C32 0.049(6) 0.090(6) 0.048(6) 0.006(4) 0.000 0.000
C33 0.061(5) 0.064(5) 0.029(4) 0.019(4) 0.000 0.000
C34 0.047(4) 0.146(6) 0.040(4) 0.038(4) -0.008(3) 0.017(4)
C35 0.042(4) 0.109(5) 0.064(4) 0.008(4) -0.005(3) -0.022(3)
N36 0.053(4) 0.041(4) 0.050(4) -0.005(3) 0.000 0.000
N37 0.032(4) 0.063(4) 0.061(4) 0.011(3) 0.000 0.000
N38 0.053(3) 0.065(3) 0.046(3) -0.003(2) -0.001(2) -0.003(3)
N39 0.063(5) 0.051(4) 0.070(5) -0.009(3) 0.000 0.000
C40 0.086(5) 0.040(3) 0.114(5) -0.007(3) 0.001(3) 0.004(3)
C41 0.071(5) 0.062(5) 0.074(4) -0.017(3) 0.015(4) -0.013(4)
C42 0.048(4) 0.053(4) 0.071(4) 0.001(3) -0.007(3) -0.006(3)
C43 0.050(4) 0.037(4) 0.091(5) 0.000(3) -0.003(3) 0.006(3)
C44 0.036(4) 0.103(5) 0.077(5) -0.004(4) 0.018(3) -0.008(4)
C45 0.038(4) 0.068(4) 0.077(4) 0.000(3) -0.006(3) -0.001(3)
C46 0.051(4) 0.037(4) 0.067(4) 0.005(3) 0.004(3) 0.003(3)
C47 0.046(4) 0.089(5) 0.055(4) -0.018(3) 0.013(3) -0.014(4)
C48 0.049(4) 0.071(4) 0.045(4) 0.018(3) 0.004(3) 0.012(3)
C49 0.058(4) 0.074(4) 0.049(3) 0.015(3) -0.006(3) -0.013(3)
C50 0.092(5) 0.068(4) 0.066(5) 0.004(4) 0.005(4) 0.036(4)
C51 0.095(6) 0.149(7) 0.088(6) -0.015(5) -0.023(4) 0.087(5)
C52 0.138(8) 0.117(7) 0.130(8) 0.029(6) -0.010(6) 0.010(6)
C53 0.173(9) 0.134(7) 0.150(9) 0.068(7) 0.044(8) 0.127(7)
C54 0.265(14) 0.415(18) 0.071(7) 0.014(9) 0.007(8) 0.191(13)
C55 0.256(12) 0.274(11) 0.117(8) 0.059(7) 0.026(7) 0.252(10)
O56 0.305(9) 0.246(8) 0.220(8) 0.033(6) 0.043(7) 0.236(7)
C57 0.052(4) 0.066(4) 0.057(4) -0.004(3) -0.001(3) -0.001(3)
C58 0.146(7) 0.180(8) 0.107(6) -0.095(6) 0.070(5) -0.138(6)
C59 0.117(7) 0.216(9) 0.142(8) -0.111(7) 0.062(6) -0.106(7)
C60 0.052(4) 0.070(5) 0.098(6) -0.004(4) 0.005(4) -0.028(4)
C61 0.139(7) 0.196(8) 0.045(4) 0.018(5) 0.002(4) -0.114(6)
C62 0.099(6) 0.239(9) 0.062(5) -0.017(5) 0.026(4) -0.118(6)
O63 0.056(3) 0.072(3) 0.139(4) -0.015(3) -0.002(3) -0.008(2)
Zn64 0.0469(6) 0.0583(6) 0.0436(6) -0.0011(4) 0.000 0.000

loop_
_atom_type_symbol
_atom_type_description
_atom_type_scat_dispersion_real
_atom_type_scat_dispersion_imag
_atom_type_scat_source
C C 0.0033 0.0016 'International Tables Vol C Tables 4.2.6.8 and 6.1.1.4'
H H 0.0000 0.0000 'International Tables Vol C Tables 4.2.6.8 and 6.1.1.4'
N N 0.0061 0.0033 'International Tables Vol C Tables 4.2.6.8 and 6.1.1.4'
O O 0.0106 0.0060 'International Tables Vol C Tables 4.2.6.8 and 6.1.1.4'
Zn Zn 0.2839 1.4301 'International Tables Vol C Tables 4.2.6.8 and 6.1.1.4'

loop_
_geom_angle_atom_site_label_1
_geom_angle_atom_site_label_2
_geom_angle_atom_site_label_3
_geom_angle
_geom_angle_site_symmetry_1
_geom_angle_site_symmetry_3
C12 N1 C12 102.0(6) . 11
C12 N1 Zn28 128.3(3) . .
C12 N1 Zn28 128.3(3) 11 .
C7 N2 C10 107.5(4) . .
C7 N2 Zn28 126.2(3) . .
C10 N2 Zn28 125.6(3) . .
C5 N3 C5 104.0(5) 11 .
C5 N3 Zn28 127.9(3) 11 .
C5 N3 Zn28 127.9(3) . .
C4 C4 C5 109.7(3) 11 .
C4 C4 H4 125.1 11 .
C5 C4 H4 125.1 . .
C6 C5 C4 126.9(5) . .
C6 C5 N3 124.9(4) . .
C4 C5 N3 108.1(5) . .
C5 C6 C7 123.7(5) . .
C5 C6 C14 120.4(4) . .
C7 C6 C14 115.8(4) . .
N2 C7 C6 127.3(5) . .
N2 C7 C8 111.5(5) . .
C6 C7 C8 121.2(5) . .
C9 C8 C7 104.7(5) . .
C9 C8 H8 127.6 . .
C7 C8 H8 127.6 . .
C8 C9 C10 107.7(5) . .
C8 C9 H9 126.2 . .
C10 C9 H9 126.2 . .
N2 C10 C11 126.7(4) . .
N2 C10 C9 108.7(5) . .
C11 C10 C9 124.6(5) . .
C10 C11 C12 126.1(4) . .
C10 C11 C21 118.6(4) . .
C12 C11 C21 115.2(4) . .
N1 C12 C13 110.7(5) . .
N1 C12 C11 121.6(5) . .
C13 C12 C11 127.5(5) . .
C13 C13 C12 108.3(3) 11 .
C13 C13 H13 125.9 11 .
C12 C13 H13 125.9 . .
C15 C14 C19 114.5(5) . .
C15 C14 C6 124.5(5) . .
C19 C14 C6 120.9(5) . .
C14 C15 C16 124.7(6) . .
C14 C15 H15 117.7 . .
C16 C15 H15 117.7 . .
C17 C16 C15 123.3(7) . .
C17 C16 H16 118.4 . .
C15 C16 H16 118.4 . .
C16 C17 O20 129.3(7) . .
C16 C17 C18 116.4(6) . .
O20 C17 C18 113.9(6) . .
C17 C18 C19 118.4(6) . .
C17 C18 H18 120.8 . .
C19 C18 H18 120.8 . .
C14 C19 C18 121.6(7) . .
C14 C19 H19 119.2 . .
C18 C19 H19 119.2 . .
C17 O20 H20 114.0 . .
C22 C21 C26 112.7(5) . .
C22 C21 C11 125.2(5) . .
C26 C21 C11 122.0(5) . .
C21 C22 C23 122.8(6) . .
C21 C22 H22 118.6 . .
C23 C22 H22 118.6 . .
C24 C23 C22 121.9(6) . .
C24 C23 H23 119.1 . .
C22 C23 H23 119.1 . .
C23 C24 O27 122.2(6) . .
C23 C24 C25 120.7(6) . .
O27 C24 C25 117.1(5) . .
C24 C25 C26 116.4(7) . .
C24 C25 H25 121.8 . .
C26 C25 H25 121.8 . .
C21 C26 C25 125.2(7) . .
C21 C26 H26 117.4 . .
C25 C26 H26 117.4 . .
C24 O27 H27 112.6 . .
N3 Zn28 N1 164.1(2) . .
N3 Zn28 N2 88.42(11) . 11
N1 Zn28 N2 89.20(11) . 11
N3 Zn28 N2 88.42(11) . .
N1 Zn28 N2 89.20(11) . .
N2 Zn28 N2 162.68(19) 11 .
N3 Zn28 N29 102.7(2) . .
N1 Zn28 N29 93.1(2) . .
N2 Zn28 N29 98.65(10) 11 .
N2 Zn28 N29 98.66(10) . .
C30 N29 C30 116.9(7) . 11
C30 N29 Zn28 121.5(4) . .
C30 N29 Zn28 121.5(4) 11 .
N29 C30 C31 121.5(6) . .
N29 C30 H30 119.2 . .
C31 C30 H30 119.3 . .
C32 C31 C30 120.4(6) . .
C32 C31 H31 119.8 . .
C30 C31 H31 119.8 . .
C31 C32 C31 119.1(8) . 11
C31 C32 C33 120.4(4) . .
C31 C32 C33 120.4(4) 11 .
C34 C33 C34 116.6(6) 11 .
C34 C33 C32 121.6(3) 11 .
C34 C33 C32 121.6(3) . .
C35 C34 C33 121.2(5) . .
C35 C34 H34 119.4 . .
C33 C34 H34 119.4 . .
C34 C35 N36 122.9(5) . .
C34 C35 H35 118.6 . .
N36 C35 H35 118.6 . .
C35 N36 C35 115.3(6) 11 .
C35 N36 Zn64 120.5(3) 11 .
C35 N36 Zn64 120.5(3) . .
C48 N37 C48 103.1(6) 11 .
C48 N37 Zn64 128.4(3) 11 .
C48 N37 Zn64 128.4(3) . .
C43 N38 C46 107.4(5) . .
C43 N38 Zn64 127.9(4) . .
C46 N38 Zn64 124.1(4) . .
C41 N39 C41 106.4(6) 11 .
C41 N39 Zn64 125.8(3) 11 .
C41 N39 Zn64 125.8(3) . .
C40 C40 C41 110.4(3) 11 .
C40 C40 H40 124.8 11 .
C41 C40 H40 124.8 . .
C42 C41 N39 123.2(5) . .
C42 C41 C40 130.3(6) . .
N39 C41 C40 106.3(5) . .
C41 C42 C43 128.9(6) . .
C41 C42 C50 114.4(5) . .
C43 C42 C50 116.8(5) . .
N38 C43 C42 124.1(5) . .
N38 C43 C44 110.5(5) . .
C42 C43 C44 125.0(6) . .
C45 C44 C43 105.2(5) . .
C45 C44 H44 127.4 . .
C43 C44 H44 127.4 . .
C44 C45 C46 107.3(5) . .
C44 C45 H45 126.3 . .
C46 C45 H45 126.3 . .
C47 C46 N38 126.4(5) . .
C47 C46 C45 124.2(5) . .
N38 C46 C45 109.2(5) . .
C46 C47 C48 124.4(5) . .
C46 C47 C57 118.7(5) . .
C48 C47 C57 116.4(5) . .
N37 C48 C47 124.7(5) . .
N37 C48 C49 112.1(5) . .
C47 C48 C49 122.7(5) . .
C49 C49 C48 106.0(3) 11 .
C49 C49 H49 127.0 11 .
C48 C49 H49 127.0 . .
C51 C50 C55 117.0(6) . .
C51 C50 C42 119.5(6) . .
C55 C50 C42 123.5(6) . .
C50 C51 C52 125.7(7) . .
C50 C51 H51 117.2 . .
C52 C51 H51 117.2 . .
C53 C52 C51 113.6(8) . .
C53 C52 H52 123.2 . .
C51 C52 H52 123.2 . .
C52 C53 O56 118.6(10) . .
C52 C53 C54 120.1(8) . .
O56 C53 C54 120.8(10) . .
C55 C54 C53 120.6(9) . .
C55 C54 H54 119.7 . .
C53 C54 H54 119.8 . .
C54 C55 C50 121.4(8) . .
C54 C55 H55 119.3 . .
C50 C55 H55 119.3 . .
C53 O56 H56 111.8 . .
C58 C57 C62 116.9(6) . .
C58 C57 C47 118.9(5) . .
C62 C57 C47 123.4(5) . .
C59 C58 C57 120.8(7) . .
C59 C58 H58 119.6 . .
C57 C58 H58 119.6 . .
C58 C59 C60 124.5(7) . .
C58 C59 H59 117.7 . .
C60 C59 H59 117.7 . .
C61 C60 C59 115.1(6) . .
C61 C60 O63 120.1(7) . .
C59 C60 O63 124.7(7) . .
C60 C61 C62 125.0(7) . .
C60 C61 H61 117.5 . .
C62 C61 H61 117.5 . .
C57 C62 C61 117.0(7) . .
C57 C62 H62 121.5 . .
C61 C62 H62 121.5 . .
C60 O63 H63 109.4 . .
N37 Zn64 N39 164.0(2) . .
N37 Zn64 N38 90.14(14) . 11
N39 Zn64 N38 87.48(14) . 11
N37 Zn64 N38 90.13(14) . .
N39 Zn64 N38 87.49(14) . .
N38 Zn64 N38 162.6(2) 11 .
N37 Zn64 N36 105.1(2) . .
N39 Zn64 N36 90.9(2) . .
N38 Zn64 N36 98.36(11) 11 .
N38 Zn64 N36 98.36(11) . .

loop_
_geom_bond_atom_site_label_1
_geom_bond_atom_site_label_2
_geom_bond_distance
_geom_bond_site_symmetry_2
N1 C12 1.406(5) .
N1 C12 1.406(5) 11
N1 Zn28 2.042(5) .
N2 C7 1.326(5) .
N2 C10 1.385(5) .
N2 Zn28 2.063(4) .
N3 C5 1.421(5) 11
N3 C5 1.421(5) .
N3 Zn28 2.021(5) .
C4 C4 1.302(8) 11
C4 C5 1.390(6) .
C4 H4 0.9500 .
C5 C6 1.345(6) .
C6 C7 1.453(6) .
C6 C14 1.471(6) .
C7 C8 1.457(6) .
C8 C9 1.379(6) .
C8 H8 0.9500 .
C9 C10 1.439(6) .
C9 H9 0.9500 .
C10 C11 1.387(6) .
C11 C12 1.450(6) .
C11 C21 1.469(6) .
C12 C13 1.422(6) .
C13 C13 1.292(9) 11
C13 H13 0.9500 .
C14 C15 1.297(7) .
C14 C19 1.353(7) .
C15 C16 1.425(8) .
C15 H15 0.9500 .
C16 C17 1.236(7) .
C16 H16 0.9500 .
C17 O20 1.350(6) .
C17 C18 1.433(8) .
C18 C19 1.445(7) .
C18 H18 0.9500 .
C19 H19 0.9500 .
O20 H20 0.8195 .
C21 C22 1.344(7) .
C21 C26 1.373(7) .
C22 C23 1.416(7) .
C22 H22 0.9500 .
C23 C24 1.255(7) .
C23 H23 0.9500 .
C24 O27 1.371(6) .
C24 C25 1.373(8) .
C25 C26 1.401(8) .
C25 H25 0.9500 .
C26 H26 0.9500 .
O27 H27 0.8186 .
Zn28 N2 2.063(4) 11
Zn28 N29 2.134(6) .
N29 C30 1.320(5) .
N29 C30 1.320(5) 11
C30 C31 1.400(8) .
C30 H30 0.9500 .
C31 C32 1.303(6) .
C31 H31 0.9500 .
C32 C31 1.303(6) 11
C32 C33 1.549(9) .
C33 C34 1.374(6) 11
C33 C34 1.374(6) .
C34 C35 1.351(7) .
C34 H34 0.9500 .
C35 N36 1.368(6) .
C35 H35 0.9500 .
N36 C35 1.368(6) 11
N36 Zn64 2.144(6) .
N37 C48 1.382(6) 11
N37 C48 1.383(6) .
N37 Zn64 1.985(6) .
N38 C43 1.355(6) .
N38 C46 1.398(6) .
N38 Zn64 2.072(4) .
N39 C41 1.456(6) 11
N39 C41 1.456(6) .
N39 Zn64 2.034(6) .
C40 C40 1.301(10) 11
C40 C41 1.478(7) .
C40 H40 0.9500 .
C41 C42 1.327(7) .
C42 C43 1.375(7) .
C42 C50 1.481(7) .
C43 C44 1.479(7) .
C44 C45 1.393(7) .
C44 H44 0.9500 .
C45 C46 1.453(6) .
C45 H45 0.9500 .
C46 C47 1.390(7) .
C47 C48 1.422(6) .
C47 C57 1.505(7) .
C48 C49 1.481(6) .
C49 C49 1.349(9) 11
C49 H49 0.9500 .
C50 C51 1.328(7) .
C50 C55 1.334(9) .
C51 C52 1.490(9) .
C51 H51 0.9500 .
C52 C53 1.292(10) .
C52 H52 0.9500 .
C53 O56 1.373(8) .
C53 C54 1.477(11) .
C54 C55 1.313(10) .
C54 H54 0.9500 .
C55 H55 0.9500 .
O56 H56 0.8580 .
C57 C58 1.336(7) .
C57 C62 1.372(7) .
C58 C59 1.301(8) .
C58 H58 0.9500 .
C59 C60 1.326(8) .
C59 H59 0.9500 .
C60 C61 1.275(7) .
C60 O63 1.378(6) .
C61 C62 1.377(8) .
C61 H61 0.9500 .
C62 H62 0.9500 .
O63 H63 0.8400 .
Zn64 N38 2.072(4) 11
